data_7208367
loop_
_publ_author_name
'Gelbrich, Thomas'
'Threlfall, Terence L.'
'Hursthouse, Michael B.'

_publ_section_title
;
 XPac dissimilarity parameters as quantitative descriptors of
 isostructurality: the case of fourteen 4,5&#x2032;-substituted
 benzenesulfonamido-2-pyridines obtained by substituent interchange
 involving CF3/I/Br/Cl/F/Me/H
;
_journal_issue 17
_journal_name_full CrystEngComm
_journal_page_first 5454
_journal_paper_doi 10.1039/c2ce25508a
_journal_volume 14
_journal_year 2012
_chemical_formula_moiety 'C13 H8 F6 N2 O2 S'
_chemical_formula_sum 'C13 H8 F6 N2 O2 S'
_chemical_formula_weight 370.27
_chemical_name_systematic
;
?
;
_space_group_IT_number 14
_symmetry_cell_setting monoclinic
_symmetry_space_group_name_Hall '-P 2ybc'
_symmetry_space_group_name_H-M 'P 1 21/c 1'
_atom_sites_solution_hydrogens geom
_atom_sites_solution_primary direct
_atom_sites_solution_secondary difmap
_cell_angle_alpha 90
_cell_angle_beta 99.010(3)
_cell_angle_gamma 90
_cell_formula_units_Z 4
_cell_length_a 12.4694(6)
_cell_length_b 19.4348(9)
_cell_length_c 5.77090(10)
_cell_measurement_reflns_used 11688
_cell_measurement_temperature 120(2)
_cell_measurement_theta_max 27.48
_cell_measurement_theta_min 2.91
_cell_volume 1381.27(10)
_computing_cell_refinement 'DENZO (Otwinowski & Minor, 1997) & COLLECT (Hooft, 1998)'
_computing_data_collection 'COLLECT (Hooft, 1998)'
_computing_data_reduction 'DENZO (Otwinowski & Minor, 1997) & COLLECT (Hooft, 1998)'
_computing_structure_refinement 'SHELXL-97 (Sheldrick, 1997)'
_computing_structure_solution 'SHELXS-97 (Sheldrick, 1997)'
_diffrn_ambient_temperature 120(2)
_diffrn_detector_area_resol_mean 9.091
_diffrn_measured_fraction_theta_full 0.992
_diffrn_measured_fraction_theta_max 0.992
_diffrn_measurement_device_type 'Bruker-Nonius 95mm CCD camera on \k-goniostat'
_diffrn_measurement_method '\f & \w scans'
_diffrn_radiation_monochromator graphite
_diffrn_radiation_type MoK\a
_diffrn_radiation_wavelength 0.71073
_diffrn_reflns_av_R_equivalents 0.1173
_diffrn_reflns_av_sigmaI/netI 0.0564
_diffrn_reflns_limit_h_max 14
_diffrn_reflns_limit_h_min -14
_diffrn_reflns_limit_k_max 23
_diffrn_reflns_limit_k_min -23
_diffrn_reflns_limit_l_max 6
_diffrn_reflns_limit_l_min -6
_diffrn_reflns_number 14959
_diffrn_reflns_theta_full 25.24
_diffrn_reflns_theta_max 25.24
_diffrn_reflns_theta_min 3.31
_exptl_absorpt_coefficient_mu 0.318
_exptl_absorpt_correction_T_max 0.975
_exptl_absorpt_correction_T_min 0.9145
_exptl_absorpt_correction_type multi-scan
_exptl_absorpt_process_details 'SADABS V2.10 (Sheldrick, G.M., 2003)'
_exptl_crystal_colour colourless
_exptl_crystal_density_diffrn 1.781
_exptl_crystal_density_method 'not measured'
_exptl_crystal_description plate
_exptl_crystal_F_000 744
_exptl_crystal_size_max 0.25
_exptl_crystal_size_mid 0.2
_exptl_crystal_size_min 0.08
_refine_diff_density_max 0.296
_refine_diff_density_min -0.557
_refine_diff_density_rms 0.078
_refine_ls_extinction_method none
_refine_ls_goodness_of_fit_ref 0.972
_refine_ls_hydrogen_treatment mixed
_refine_ls_matrix_type full
_refine_ls_number_parameters 220
_refine_ls_number_reflns 2468
_refine_ls_number_restraints 1
_refine_ls_restrained_S_all 0.972
_refine_ls_R_factor_all 0.0640
_refine_ls_R_factor_gt 0.0490
_refine_ls_shift/su_max 0
_refine_ls_shift/su_mean 0
_refine_ls_structure_factor_coef Fsqd
_refine_ls_weighting_details 'calc w=1/[\s^2^(Fo^2^)+(0.0751P)^2^+1.2751P] where P=(Fo^2^+2Fc^2^)/3'
_refine_ls_weighting_scheme calc
_refine_ls_wR_factor_gt 0.1254
_refine_ls_wR_factor_ref 0.1344
_reflns_number_gt 1962
_reflns_number_total 2469
_reflns_threshold_expression >2sigma(I)
_cod_data_source_file c2ce25508a.txt
_cod_data_source_block A1_CF3~CF3
_cod_original_cell_volume 1381.26(10)
_cod_original_sg_symbol_H-M P21/c
_cod_database_code 7208367

loop_
_symmetry_equiv_pos_as_xyz
'x, y, z'
'-x, y+1/2, -z+1/2'
'-x, -y, -z'
'x, -y-1/2, z-1/2'

loop_
_atom_site_label
_atom_site_type_symbol
_atom_site_fract_x
_atom_site_fract_y
_atom_site_fract_z
_atom_site_U_iso_or_equiv
_atom_site_adp_type
_atom_site_occupancy
_atom_site_symmetry_multiplicity
_atom_site_calc_flag
_atom_site_refinement_flags
S1 S 0.17191(5) 0.11856(3) 1.16314(12) 0.0209(2) Uani 1 1 d .
O1 O 0.20743(16) 0.07918(10) 1.3720(3) 0.0274(5) Uani 1 1 d .
O2 O 0.13987(16) 0.18903(9) 1.1901(3) 0.0254(5) Uani 1 1 d .
N1 N 0.07754(18) 0.07234(11) 1.0156(4) 0.0220(5) Uani 1 1 d .
N2 N -0.06231(18) 0.05284(11) 0.7205(4) 0.0208(5) Uani 1 1 d D
H2 H -0.066(2) 0.0128(11) 0.791(5) 0.025 Uiso 1 1 d D
C1 C 0.2801(2) 0.11949(13) 0.9963(5) 0.0208(6) Uani 1 1 d .
C2 C 0.3160(2) 0.18154(14) 0.9167(5) 0.0242(6) Uani 1 1 d .
H2A H 0.2812 0.2235 0.9454 0.029 Uiso 1 1 calc R
C3 C 0.4031(2) 0.18127(15) 0.7948(5) 0.0265(6) Uani 1 1 d .
H3 H 0.4305 0.2234 0.7445 0.032 Uiso 1 1 calc R
C4 C 0.4505(2) 0.11956(14) 0.7463(5) 0.0249(6) Uani 1 1 d .
C5 C 0.4125(2) 0.05743(15) 0.8229(5) 0.0281(7) Uani 1 1 d .
H5 H 0.4447 0.0152 0.7874 0.034 Uiso 1 1 calc R
C6 C 0.3278(2) 0.05783(14) 0.9505(5) 0.0249(6) Uani 1 1 d .
H6 H 0.3023 0.0159 1.0067 0.03 Uiso 1 1 calc R
C7 C 0.0176(2) 0.09634(13) 0.8186(5) 0.0205(6) Uani 1 1 d .
C8 C 0.0260(2) 0.15974(14) 0.6996(5) 0.0220(6) Uani 1 1 d .
H8 H 0.083 0.1909 0.755 0.026 Uiso 1 1 calc R
C9 C -0.0469(2) 0.17596(14) 0.5075(5) 0.0216(6) Uani 1 1 d .
H9 H -0.0413 0.2188 0.4312 0.026 Uiso 1 1 calc R
C10 C -0.1309(2) 0.13000(14) 0.4198(5) 0.0224(6) Uani 1 1 d .
C11 C -0.1360(2) 0.06814(14) 0.5294(5) 0.0218(6) Uani 1 1 d .
H11 H -0.1912 0.036 0.4719 0.026 Uiso 1 1 calc R
C12 C 0.5406(2) 0.11996(16) 0.6038(5) 0.0309(7) Uani 1 1 d .
C13 C -0.2119(2) 0.14922(14) 0.2125(5) 0.0246(6) Uani 1 1 d .
F1 F -0.29142(15) 0.10351(9) 0.1641(3) 0.0437(5) Uani 1 1 d .
F2 F -0.16627(15) 0.15669(12) 0.0184(3) 0.0481(6) Uani 1 1 d .
F3 F -0.25945(15) 0.20922(9) 0.2411(3) 0.0411(5) Uani 1 1 d .
F4 F 0.61017(16) 0.17124(11) 0.6609(4) 0.0535(6) Uani 1 1 d .
F5 F 0.60036(17) 0.06255(11) 0.6269(4) 0.0527(6) Uani 1 1 d .
F6 F 0.50343(16) 0.12597(14) 0.3762(3) 0.0618(7) Uani 1 1 d .

loop_
_atom_site_aniso_label
_atom_site_aniso_U_11
_atom_site_aniso_U_22
_atom_site_aniso_U_33
_atom_site_aniso_U_23
_atom_site_aniso_U_13
_atom_site_aniso_U_12
S1 0.0241(4) 0.0166(4) 0.0219(4) 0.0004(2) 0.0033(3) -0.0018(3)
O1 0.0334(11) 0.0244(11) 0.0231(11) 0.0037(8) 0.0008(8) -0.0027(9)
O2 0.0303(11) 0.0200(10) 0.0275(11) -0.0024(8) 0.0096(8) 0.0006(8)
N1 0.0224(12) 0.0180(12) 0.0245(12) 0.0017(9) 0.0005(9) -0.0019(9)
N2 0.0237(12) 0.0154(12) 0.0229(12) 0.0025(9) 0.0028(9) -0.0013(10)
C1 0.0172(14) 0.0204(14) 0.0231(15) -0.0003(10) -0.0022(11) -0.0017(11)
C2 0.0241(15) 0.0195(14) 0.0289(15) 0.0002(11) 0.0035(11) -0.0011(11)
C3 0.0253(15) 0.0236(15) 0.0295(16) 0.0041(11) 0.0009(12) -0.0038(12)
C4 0.0215(15) 0.0303(16) 0.0217(15) -0.0020(11) 0.0001(11) 0.0000(12)
C5 0.0280(16) 0.0265(16) 0.0285(16) -0.0050(12) 0.0005(12) 0.0050(12)
C6 0.0280(15) 0.0210(14) 0.0249(15) 0.0005(11) 0.0015(12) -0.0009(12)
C7 0.0198(14) 0.0182(14) 0.0250(15) -0.0008(11) 0.0083(11) 0.0014(11)
C8 0.0232(14) 0.0192(14) 0.0247(14) 0.0001(10) 0.0067(11) -0.0038(11)
C9 0.0247(14) 0.0195(14) 0.0226(14) 0.0021(10) 0.0097(11) 0.0001(11)
C10 0.0248(15) 0.0222(15) 0.0220(14) -0.0005(11) 0.0089(11) 0.0026(11)
C11 0.0233(14) 0.0211(14) 0.0212(14) 0.0004(10) 0.0046(11) -0.0004(11)
C12 0.0272(17) 0.0373(18) 0.0274(17) -0.0010(12) 0.0017(12) 0.0020(13)
C13 0.0276(15) 0.0214(15) 0.0255(15) 0.0012(11) 0.0066(11) 0.0017(12)
F1 0.0420(11) 0.0340(11) 0.0479(12) 0.0100(8) -0.0149(9) -0.0126(8)
F2 0.0380(11) 0.0829(16) 0.0253(10) 0.0121(9) 0.0105(8) 0.0171(10)
F3 0.0489(12) 0.0324(10) 0.0379(11) -0.0027(8) -0.0061(8) 0.0177(8)
F4 0.0391(12) 0.0596(14) 0.0675(14) -0.0165(11) 0.0265(10) -0.0186(10)
F5 0.0448(12) 0.0545(13) 0.0647(14) 0.0067(10) 0.0269(10) 0.0168(10)
F6 0.0360(12) 0.125(2) 0.0245(11) 0.0046(11) 0.0056(8) 0.0079(12)

loop_
_atom_type_symbol
_atom_type_description
_atom_type_scat_dispersion_real
_atom_type_scat_dispersion_imag
_atom_type_scat_source
C C 0.0033 0.0016 'International Tables Vol C Tables 4.2.6.8 and 6.1.1.4'
H H 0 0 'International Tables Vol C Tables 4.2.6.8 and 6.1.1.4'
N N 0.0061 0.0033 'International Tables Vol C Tables 4.2.6.8 and 6.1.1.4'
O O 0.0106 0.006 'International Tables Vol C Tables 4.2.6.8 and 6.1.1.4'
S S 0.1246 0.1234 'International Tables Vol C Tables 4.2.6.8 and 6.1.1.4'
F F 0.0171 0.0103 'International Tables Vol C Tables 4.2.6.8 and 6.1.1.4'

loop_
_geom_angle_atom_site_label_1
_geom_angle_atom_site_label_2
_geom_angle_atom_site_label_3
_geom_angle
O1 S1 O2 117.98(12)
O1 S1 N1 104.46(12)
O2 S1 N1 113.22(12)
O1 S1 C1 107.43(12)
O2 S1 C1 107.20(12)
N1 S1 C1 105.83(12)
C7 N1 S1 121.11(19)
C11 N2 C7 124.2(2)
C11 N2 H2 119.4(19)
C7 N2 H2 116.4(19)
C6 C1 C2 121.3(3)
C6 C1 S1 118.8(2)
C2 C1 S1 120.0(2)
C3 C2 C1 119.0(3)
C3 C2 H2A 120.5
C1 C2 H2A 120.5
C2 C3 C4 120.0(3)
C2 C3 H3 120
C4 C3 H3 120
C3 C4 C5 120.6(3)
C3 C4 C12 119.2(3)
C5 C4 C12 120.1(3)
C6 C5 C4 119.4(3)
C6 C5 H5 120.3
C4 C5 H5 120.3
C5 C6 C1 119.7(3)
C5 C6 H6 120.1
C1 C6 H6 120.1
N1 C7 N2 114.2(2)
N1 C7 C8 129.5(2)
N2 C7 C8 116.2(2)
C9 C8 C7 120.4(3)
C9 C8 H8 119.8
C7 C8 H8 119.8
C8 C9 C10 120.8(2)
C8 C9 H9 119.6
C10 C9 H9 119.6
C11 C10 C9 118.6(3)
C11 C10 C13 121.2(3)
C9 C10 C13 120.2(2)
N2 C11 C10 119.7(3)
N2 C11 H11 120.1
C10 C11 H11 120.1
F6 C12 F4 107.0(3)
F6 C12 F5 106.0(3)
F4 C12 F5 105.6(2)
F6 C12 C4 111.7(3)
F4 C12 C4 112.7(2)
F5 C12 C4 113.4(3)
F1 C13 F3 106.2(2)
F1 C13 F2 107.3(2)
F3 C13 F2 105.3(2)
F1 C13 C10 113.1(2)
F3 C13 C10 112.4(2)
F2 C13 C10 112.0(2)

loop_
_geom_bond_atom_site_label_1
_geom_bond_atom_site_label_2
_geom_bond_distance
S1 O1 1.4380(19)
S1 O2 1.442(2)
S1 N1 1.613(2)
S1 C1 1.776(3)
N1 C7 1.343(3)
N2 C11 1.353(3)
N2 C7 1.361(3)
N2 H2 0.882(17)
C1 C6 1.381(4)
C1 C2 1.389(4)
C2 C3 1.384(4)
C2 H2A 0.95
C3 C4 1.385(4)
C3 H3 0.95
C4 C5 1.394(4)
C4 C12 1.492(4)
C5 C6 1.379(4)
C5 H5 0.95
C6 H6 0.95
C7 C8 1.422(4)
C8 C9 1.356(4)
C8 H8 0.95
C9 C10 1.409(4)
C9 H9 0.95
C10 C11 1.365(4)
C10 C13 1.487(4)
C11 H11 0.95
C12 F6 1.327(4)
C12 F4 1.329(4)
C12 F5 1.337(4)
C13 F1 1.328(3)
C13 F3 1.330(3)
C13 F2 1.341(3)

loop_
_geom_hbond_atom_site_label_D
_geom_hbond_atom_site_label_H
_geom_hbond_atom_site_label_A
_geom_hbond_distance_DH
_geom_hbond_distance_HA
_geom_hbond_distance_DA
_geom_hbond_angle_DHA
_geom_hbond_site_symmetry_A
N2 H2 N1 0.882(17) 2.015(18) 2.892(3) 173(3) 3_557
